data_7205988
loop_
_publ_author_name
'Thomas, Lynne H.'
'Craig, Gavin A.'
'Gutmann, Matthias J.'
'Parkin, Andrew'
'Shankland, Kenneth'
'Wilson, Chick C.'

_publ_section_title
;
 Conformational polymorphism of the molecular complex of
 3-fluorobenzoic acid with 4-acetylpyridine
;
_journal_issue 10
_journal_name_full CrystEngComm
_journal_page_first 3349
_journal_paper_doi 10.1039/c1ce05139c
_journal_volume 13
_journal_year 2011
_chemical_formula_moiety 'C7 H7 N O, C7 H5 F O2'
_chemical_formula_sum 'C14 H12 F N O3'
_chemical_formula_weight 261.25
_chemical_name_systematic
;
?
;
_space_group_IT_number 14
_symmetry_cell_setting monoclinic
_symmetry_space_group_name_Hall '-P 2yn'
_symmetry_space_group_name_H-M 'P 1 21/n 1'
_atom_sites_solution_hydrogens difmap
_atom_sites_solution_primary direct
_atom_sites_solution_secondary difmap
_audit_creation_date 2010-02-09T13:11:30-00:00
_audit_creation_method 'WinGX routine CIF_UPDATE'
_cell_angle_alpha 90
_cell_angle_beta 95.990(7)
_cell_angle_gamma 90
_cell_formula_units_Z 4
_cell_length_a 8.0544(12)
_cell_length_b 6.9420(10)
_cell_length_c 22.058(4)
_cell_measurement_reflns_used 5254
_cell_measurement_temperature 200(2)
_cell_measurement_theta_max 55.11
_cell_measurement_theta_min 6.16
_cell_volume 1226.6(3)
_computing_cell_refinement 'CrystalClear 1.4.0 (Rigaku, 2008)'
_computing_data_collection 'CrystalClear 1.4.0 (Rigaku, 2008)'
_computing_data_reduction 'CrystalClear 1.4.0 (Rigaku, 2008)'
_computing_structure_refinement 'SHELXL-97 (Sheldrick, 2008)'
_computing_structure_solution 'SHELXS97 (Sheldrick, 1997)'
_diffrn_ambient_temperature 200(2)
_diffrn_measured_fraction_theta_full 0.992
_diffrn_measured_fraction_theta_max 0.992
_diffrn_measurement_device_type 'Rigaku R-AXIS RAPID IP Image Plate diffractometer'
_diffrn_radiation_monochromator graphite
_diffrn_radiation_type MoK\a
_diffrn_radiation_wavelength 0.71073
_diffrn_reflns_av_R_equivalents 0.0449
_diffrn_reflns_av_unetI/netI 0.0351
_diffrn_reflns_limit_h_max 10
_diffrn_reflns_limit_h_min -10
_diffrn_reflns_limit_k_max 8
_diffrn_reflns_limit_k_min -8
_diffrn_reflns_limit_l_max 28
_diffrn_reflns_limit_l_min -28
_diffrn_reflns_number 13397
_diffrn_reflns_theta_full 27.47
_diffrn_reflns_theta_max 27.47
_diffrn_reflns_theta_min 3.08
_exptl_absorpt_coefficient_mu 0.11
_exptl_absorpt_correction_T_max 1.000
_exptl_absorpt_correction_T_min 0.6465
_exptl_absorpt_correction_type empirical
_exptl_absorpt_process_details 'CrystalClear 1.4.0 (Rigaku, 2008)'
_exptl_crystal_density_diffrn 1.415
_exptl_crystal_density_method 'not measured'
_exptl_crystal_F_000 544
_refine_diff_density_max 0.2
_refine_diff_density_min -0.185
_refine_diff_density_rms 0.041
_refine_ls_extinction_method none
_refine_ls_goodness_of_fit_ref 1.016
_refine_ls_hydrogen_treatment refall
_refine_ls_matrix_type full
_refine_ls_number_parameters 220
_refine_ls_number_reflns 2780
_refine_ls_number_restraints 0
_refine_ls_restrained_S_all 1.016
_refine_ls_R_factor_all 0.087
_refine_ls_R_factor_gt 0.0459
_refine_ls_shift/su_max 0
_refine_ls_shift/su_mean 0
_refine_ls_structure_factor_coef Fsqd
_refine_ls_weighting_details 'calc w=1/[\s^2^(Fo^2^)+(0.0629P)^2^+0.1120P] where P=(Fo^2^+2Fc^2^)/3'
_refine_ls_weighting_scheme calc
_refine_ls_wR_factor_ref 0.1314
_reflns_number_gt 1676
_reflns_number_total 2780
_reflns_threshold_expression >2\s(I)
_cod_data_source_file c1ce05139c.txt
_cod_data_source_block cocrystal200K
_cod_original_cell_volume 1226.6(4)
_cod_original_sg_symbol_H-M P21/n
_cod_database_code 7205988

loop_
_symmetry_equiv_pos_as_xyz
'x, y, z'
'-x+1/2, y+1/2, -z+1/2'
'-x, -y, -z'
'x-1/2, -y-1/2, z-1/2'

loop_
_atom_site_label
_atom_site_fract_x
_atom_site_fract_y
_atom_site_fract_z
_atom_site_U_iso_or_equiv
_atom_site_adp_type
_atom_site_calc_flag
_atom_site_refinement_flags
_atom_site_occupancy
_atom_site_disorder_assembly
_atom_site_disorder_group
_atom_site_type_symbol
O1 1.24502(19) -0.5373(2) 0.17343(6) 0.0527(4) Uani d . 1 . . O
N1 0.93829(19) 0.0857(2) 0.14900(7) 0.0406(4) Uani d . 1 . . N
C1 1.0319(2) 0.0014(3) 0.19532(9) 0.0411(5) Uani d . 1 . . C
C2 1.1056(2) -0.1760(3) 0.19047(8) 0.0385(4) Uani d . 1 . . C
C3 1.0864(2) -0.2709(3) 0.13474(8) 0.0350(4) Uani d . 1 . . C
C4 0.9909(2) -0.1833(3) 0.08655(9) 0.0392(4) Uani d . 1 . . C
C5 0.9189(2) -0.0064(3) 0.09547(8) 0.0407(5) Uani d . 1 . . C
C6 1.1680(2) -0.4648(3) 0.12891(8) 0.0387(4) Uani d . 1 . . C
C7 1.1507(3) -0.5607(3) 0.06816(9) 0.0473(5) Uani d . 1 . . C
H1 1.043(3) 0.069(3) 0.2326(9) 0.051(6) Uiso d . 1 . . H
H2 1.174(3) -0.230(3) 0.2256(9) 0.052(6) Uiso d . 1 . . H
H3 0.972(2) -0.244(3) 0.0456(9) 0.047(5) Uiso d . 1 . . H
H4 0.850(3) 0.057(3) 0.0628(9) 0.047(5) Uiso d . 1 . . H
H5 1.188(3) -0.479(3) 0.0371(11) 0.066(7) Uiso d . 1 . . H
H6 1.029(3) -0.583(3) 0.0541(9) 0.054(6) Uiso d . 1 . . H
H7 1.212(3) -0.682(4) 0.0697(11) 0.079(8) Uiso d . 1 . . H
O2 0.6927(2) 0.4013(2) 0.06541(6) 0.0538(4) Uani d . 1 . . O
O3 0.77987(19) 0.4094(2) 0.16482(6) 0.0485(4) Uani d . 1 . . O
F1 0.34712(15) 1.00638(18) 0.03658(5) 0.0574(4) Uani d . 1 . . F
C8 0.6313(2) 0.7590(3) 0.18076(8) 0.0384(4) Uani d . 1 . . C
C9 0.5550(2) 0.9353(3) 0.18793(9) 0.0431(5) Uani d . 1 . . C
C10 0.4601(2) 1.0197(3) 0.13931(9) 0.0428(5) Uani d . 1 . . C
C11 0.4435(2) 0.9246(3) 0.08436(8) 0.0413(5) Uani d . 1 . . C
C12 0.5173(2) 0.7497(3) 0.07500(9) 0.0383(4) Uani d . 1 . . C
C13 0.6130(2) 0.6665(3) 0.12437(8) 0.0352(4) Uani d . 1 . . C
C14 0.6973(2) 0.4792(3) 0.11496(8) 0.0380(4) Uani d . 1 . . C
H8 0.701(2) 0.699(3) 0.2146(9) 0.041(5) Uiso d . 1 . . H
H9 0.566(2) 1.000(3) 0.2282(9) 0.050(6) Uiso d . 1 . . H
H10 0.406(2) 1.137(3) 0.1441(8) 0.045(6) Uiso d . 1 . . H
H11 0.501(2) 0.688(3) 0.0360(9) 0.050(6) Uiso d . 1 . . H
H12 0.839(4) 0.288(5) 0.1562(13) 0.111(11) Uiso d . 1 . . H

loop_
_atom_site_aniso_label
_atom_site_aniso_U_11
_atom_site_aniso_U_22
_atom_site_aniso_U_33
_atom_site_aniso_U_12
_atom_site_aniso_U_13
_atom_site_aniso_U_23
O1 0.0637(10) 0.0475(9) 0.0436(8) 0.0142(7) -0.0103(7) 0.0006(6)
N1 0.0408(9) 0.0362(9) 0.0437(9) 0.0008(7) -0.0011(7) 0.0003(7)
C1 0.0400(10) 0.0421(11) 0.0402(10) 0.0008(9) -0.0003(8) -0.0049(8)
C2 0.0374(10) 0.0424(11) 0.0347(10) 0.0013(8) -0.0017(8) 0.0005(8)
C3 0.0335(9) 0.0347(10) 0.0363(9) -0.0011(8) 0.0011(7) 0.0012(7)
C4 0.0429(11) 0.0377(11) 0.0355(10) 0.0001(8) -0.0025(8) -0.0001(8)
C5 0.0445(11) 0.0375(11) 0.0382(10) -0.0001(9) -0.0039(8) 0.0043(8)
C6 0.0376(10) 0.0378(11) 0.0395(10) -0.0001(8) -0.0011(8) 0.0009(8)
C7 0.0563(14) 0.0452(13) 0.0387(11) 0.0108(11) -0.0028(9) -0.0029(9)
O2 0.0712(10) 0.0500(9) 0.0387(8) 0.0121(8) -0.0013(7) -0.0045(6)
O3 0.0630(9) 0.0389(8) 0.0410(7) 0.0121(7) -0.0076(6) -0.0014(6)
F1 0.0612(8) 0.0622(8) 0.0462(7) 0.0211(6) -0.0069(5) 0.0075(6)
C8 0.0377(10) 0.0404(11) 0.0361(10) -0.0014(9) -0.0004(8) 0.0034(8)
C9 0.0427(11) 0.0442(12) 0.0420(11) 0.0004(9) 0.0026(8) -0.0038(9)
C10 0.0399(11) 0.0387(12) 0.0496(12) 0.0084(9) 0.0041(8) 0.0015(9)
C11 0.0359(10) 0.0483(12) 0.0388(10) 0.0042(9) -0.0002(8) 0.0096(8)
C12 0.0371(10) 0.0408(11) 0.0363(10) 0.0006(9) 0.0013(8) 0.0017(8)
C13 0.0349(9) 0.0345(10) 0.0361(9) -0.0017(8) 0.0037(7) 0.0028(7)
C14 0.0400(10) 0.0365(10) 0.0370(10) -0.0005(8) 0.0012(8) 0.0036(8)

loop_
_atom_type_symbol
_atom_type_description
_atom_type_scat_dispersion_real
_atom_type_scat_dispersion_imag
_atom_type_scat_source
C C 0.0033 0.0016 'International Tables Vol C Tables 4.2.6.8 and 6.1.1.4'
H H 0 0 'International Tables Vol C Tables 4.2.6.8 and 6.1.1.4'
F F 0.0171 0.0103 'International Tables Vol C Tables 4.2.6.8 and 6.1.1.4'
N N 0.0061 0.0033 'International Tables Vol C Tables 4.2.6.8 and 6.1.1.4'
O O 0.0106 0.006 'International Tables Vol C Tables 4.2.6.8 and 6.1.1.4'

loop_
_geom_angle_atom_site_label_1
_geom_angle_atom_site_label_2
_geom_angle_atom_site_label_3
_geom_angle
_geom_angle_site_symmetry_1
_geom_angle_site_symmetry_3
_geom_angle_publ_flag
C5 N1 C1 117.96(17) . . ?
N1 C1 C2 123.01(18) . . ?
N1 C1 H1 116.2(13) . . ?
C2 C1 H1 120.7(13) . . ?
C1 C2 C3 118.95(17) . . ?
C1 C2 H2 119.6(12) . . ?
C3 C2 H2 121.4(12) . . ?
C4 C3 C2 118.19(18) . . ?
C4 C3 C6 122.52(16) . . ?
C2 C3 C6 119.28(16) . . ?
C5 C4 C3 119.25(18) . . ?
C5 C4 H3 118.5(12) . . ?
C3 C4 H3 122.2(12) . . ?
N1 C5 C4 122.61(18) . . ?
N1 C5 H4 116.4(12) . . ?
C4 C5 H4 121.0(12) . . ?
O1 C6 C7 122.31(18) . . ?
O1 C6 C3 119.38(16) . . ?
C7 C6 C3 118.32(16) . . ?
C6 C7 H5 111.7(14) . . ?
C6 C7 H6 110.0(12) . . ?
H5 C7 H6 103.5(18) . . ?
C6 C7 H7 110.8(14) . . ?
H5 C7 H7 110(2) . . ?
H6 C7 H7 110.4(19) . . ?
C14 O3 H12 111.1(16) . . ?
C9 C8 C13 120.11(18) . . ?
C9 C8 H8 120.8(11) . . ?
C13 C8 H8 119.0(11) . . ?
C10 C9 C8 120.14(19) . . ?
C10 C9 H9 119.7(12) . . ?
C8 C9 H9 120.1(12) . . ?
C11 C10 C9 118.45(19) . . ?
C11 C10 H10 120.9(12) . . ?
C9 C10 H10 120.6(12) . . ?
F1 C11 C10 118.43(18) . . ?
F1 C11 C12 118.08(17) . . ?
C10 C11 C12 123.49(17) . . ?
C11 C12 C13 117.46(17) . . ?
C11 C12 H11 120.5(12) . . ?
C13 C12 H11 122.0(12) . . ?
C12 C13 C8 120.35(18) . . ?
C12 C13 C14 118.41(16) . . ?
C8 C13 C14 121.22(16) . . ?
O2 C14 O3 123.53(18) . . ?
O2 C14 C13 122.73(17) . . ?
O3 C14 C13 113.72(16) . . ?

loop_
_geom_bond_atom_site_label_1
_geom_bond_atom_site_label_2
_geom_bond_site_symmetry_2
_geom_bond_distance
_geom_bond_publ_flag
O1 C6 . 1.215(2) ?
N1 C5 . 1.337(2) ?
N1 C1 . 1.340(2) ?
C1 C2 . 1.376(3) ?
C1 H1 . 0.94(2) ?
C2 C3 . 1.389(2) ?
C2 H2 . 0.98(2) ?
C3 C4 . 1.386(2) ?
C3 C6 . 1.510(3) ?
C4 C5 . 1.381(3) ?
C4 H3 . 0.99(2) ?
C5 H4 . 0.97(2) ?
C6 C7 . 1.490(3) ?
C7 H5 . 0.96(2) ?
C7 H6 . 1.01(2) ?
C7 H7 . 0.97(3) ?
O2 C14 . 1.216(2) ?
O3 C14 . 1.317(2) ?
O3 H12 . 0.99(3) ?
F1 C11 . 1.366(2) ?
C8 C9 . 1.386(3) ?
C8 C13 . 1.394(3) ?
C8 H8 . 0.978(19) ?
C9 C10 . 1.381(3) ?
C9 H9 . 0.99(2) ?
C10 C11 . 1.375(3) ?
C10 H10 . 0.93(2) ?
C11 C12 . 1.377(3) ?
C12 C13 . 1.392(2) ?
C12 H11 . 0.96(2) ?
C13 C14 . 1.491(3) ?

loop_
_geom_torsion_atom_site_label_1
_geom_torsion_atom_site_label_2
_geom_torsion_atom_site_label_3
_geom_torsion_atom_site_label_4
_geom_torsion
_geom_torsion_site_symmetry_1
_geom_torsion_site_symmetry_2
_geom_torsion_site_symmetry_3
_geom_torsion_site_symmetry_4
_geom_torsion_publ_flag
C5 N1 C1 C2 -1.3(3) . . . . ?
N1 C1 C2 C3 1.8(3) . . . . ?
C1 C2 C3 C4 -1.1(3) . . . . ?
C1 C2 C3 C6 179.51(17) . . . . ?
C2 C3 C4 C5 0.0(3) . . . . ?
C6 C3 C4 C5 179.43(17) . . . . ?
C1 N1 C5 C4 0.1(3) . . . . ?
C3 C4 C5 N1 0.5(3) . . . . ?
C4 C3 C6 O1 -177.27(18) . . . . ?
C2 C3 C6 O1 2.1(3) . . . . ?
C4 C3 C6 C7 2.7(3) . . . . ?
C2 C3 C6 C7 -177.89(18) . . . . ?
C13 C8 C9 C10 0.2(3) . . . . ?
C8 C9 C10 C11 0.2(3) . . . . ?
C9 C10 C11 F1 178.82(17) . . . . ?
C9 C10 C11 C12 -0.4(3) . . . . ?
F1 C11 C12 C13 -178.99(16) . . . . ?
C10 C11 C12 C13 0.3(3) . . . . ?
C11 C12 C13 C8 0.1(3) . . . . ?
C11 C12 C13 C14 -178.64(16) . . . . ?
C9 C8 C13 C12 -0.3(3) . . . . ?
C9 C8 C13 C14 178.40(17) . . . . ?
C12 C13 C14 O2 3.7(3) . . . . ?
C8 C13 C14 O2 -175.03(18) . . . . ?
C12 C13 C14 O3 -177.80(16) . . . . ?
C8 C13 C14 O3 3.4(2) . . . . ?

loop_
_cod_related_entry_id
_cod_related_entry_database
_cod_related_entry_code
1 ChemSpider 30653770
